data_7213942
loop_
_publ_author_name
'Guo, Huadong'
'Guo, Xianmin'
'Zou, Hengye'
'Qi, Yanjuan'
'Chen, Ruizhan'

_publ_section_title
;
 Syntheses, structures and luminescent properties of seven metal--organic
 frameworks constructed with a rigid bis(imidazole) ligand and versatile
 carboxylate acids
;
_journal_issue 11
_journal_name_full CrystEngComm
_journal_page_first 2176
_journal_paper_doi 10.1039/c3ce42339e
_journal_volume 16
_journal_year 2014
_chemical_formula_moiety 'C29 H28 Cd N4 O7'
_chemical_formula_sum 'C29 H28 Cd N4 O7'
_chemical_formula_weight 656.95
_chemical_melting_point ?
_chemical_name_systematic
;
 ?
;
_space_group_IT_number 2
_symmetry_cell_setting triclinic
_symmetry_space_group_name_Hall '-P 1'
_symmetry_space_group_name_H-M 'P -1'
_atom_sites_solution_hydrogens geom
_atom_sites_solution_primary direct
_atom_sites_solution_secondary difmap
_audit_creation_method SHELXL-97
_cell_angle_alpha 104.6840(10)
_cell_angle_beta 95.0970(10)
_cell_angle_gamma 111.9480(10)
_cell_formula_units_Z 2
_cell_length_a 9.9705(6)
_cell_length_b 10.7624(7)
_cell_length_c 15.0951(14)
_cell_measurement_reflns_used 5462
_cell_measurement_temperature 293(2)
_cell_measurement_theta_max 26.02
_cell_measurement_theta_min 1.61
_cell_volume 1422.59(18)
_computing_cell_refinement 'Bruker SMART'
_computing_data_collection 'Bruker SMART'
_computing_data_reduction 'Bruker SAINT'
_computing_molecular_graphics SHELXP-97
_computing_publication_material SHELXTL
_computing_structure_refinement 'SHELXL-97 (Sheldrick, 1997)'
_computing_structure_solution 'SHELXS-97 (Sheldrick, 1990)'
_diffrn_ambient_temperature 293(2)
_diffrn_detector_area_resol_mean 9.00cm
_diffrn_measured_fraction_theta_full 0.984
_diffrn_measured_fraction_theta_max 0.984
_diffrn_measurement_device_type 'CCD area detector'
_diffrn_measurement_method 'phi and omega scans'
_diffrn_radiation_monochromator graphite
_diffrn_radiation_source 'fine-focus sealed tube'
_diffrn_radiation_type MoK\a
_diffrn_radiation_wavelength 0.71073
_diffrn_reflns_av_R_equivalents 0.0223
_diffrn_reflns_av_sigmaI/netI 0.0507
_diffrn_reflns_limit_h_max 12
_diffrn_reflns_limit_h_min -11
_diffrn_reflns_limit_k_max 6
_diffrn_reflns_limit_k_min -13
_diffrn_reflns_limit_l_max 18
_diffrn_reflns_limit_l_min -14
_diffrn_reflns_number 7841
_diffrn_reflns_theta_full 25.93
_diffrn_reflns_theta_max 25.93
_diffrn_reflns_theta_min 1.42
_diffrn_standards_decay_% none
_diffrn_standards_interval_count none
_diffrn_standards_interval_time none
_diffrn_standards_number none
_exptl_absorpt_coefficient_mu 0.821
_exptl_absorpt_correction_T_max 0.841
_exptl_absorpt_correction_T_min 0.799
_exptl_absorpt_correction_type empirical
_exptl_absorpt_process_details SADABS
_exptl_crystal_colour yellow
_exptl_crystal_density_diffrn 1.534
_exptl_crystal_density_method 'not measured'
_exptl_crystal_description block
_exptl_crystal_F_000 668
_exptl_crystal_size_max 0.28
_exptl_crystal_size_mid 0.26
_exptl_crystal_size_min 0.22
_refine_diff_density_max 0.686
_refine_diff_density_min -0.761
_refine_diff_density_rms 0.120
_refine_ls_extinction_method none
_refine_ls_goodness_of_fit_ref 1.070
_refine_ls_hydrogen_treatment mixed
_refine_ls_matrix_type full
_refine_ls_number_parameters 368
_refine_ls_number_reflns 5462
_refine_ls_number_restraints 0
_refine_ls_restrained_S_all 1.070
_refine_ls_R_factor_all 0.0524
_refine_ls_R_factor_gt 0.0398
_refine_ls_shift/su_max 0.000
_refine_ls_shift/su_mean 0.000
_refine_ls_structure_factor_coef Fsqd
_refine_ls_weighting_details 'calc w=1/[\s^2^(Fo^2^)+(0.0604P)^2^+0.7302P] where P=(Fo^2^+2Fc^2^)/3'
_refine_ls_weighting_scheme calc
_refine_ls_wR_factor_gt 0.1002
_refine_ls_wR_factor_ref 0.1135
_reflns_number_gt 4599
_reflns_number_total 5462
_reflns_threshold_expression >2sigma(I)
_cod_data_source_file c3ce42339e.txt
_cod_data_source_block 3
_cod_depositor_comments
;
The following automatic conversions were performed:

'_chemical_melting_point' value 'not measured' was changed to '?' -
the value is undefined or not given.

Automatic conversion script
Id: cif_fix_values 2281 2013-09-26 08:29:07Z andrius 
;
_cod_original_cell_volume 1422.58(18)
_cod_original_sg_symbol_H-M p-1
_cod_database_code 7213942

loop_
_symmetry_equiv_pos_as_xyz
'x, y, z'
'-x, -y, -z'

loop_
_atom_site_label
_atom_site_type_symbol
_atom_site_fract_x
_atom_site_fract_y
_atom_site_fract_z
_atom_site_U_iso_or_equiv
_atom_site_adp_type
_atom_site_occupancy
_atom_site_symmetry_multiplicity
_atom_site_calc_flag
_atom_site_refinement_flags
C1 C 0.8288(5) -0.0858(4) 0.2568(3) 0.0295(9) Uani 1 1 d .
H1 H 0.8261 -0.0525 0.2058 0.035 Uiso 1 1 calc R
C2 C 0.8469(5) -0.0980(5) 0.3963(3) 0.0326(10) Uani 1 1 d .
H2 H 0.8599 -0.0731 0.4612 0.039 Uiso 1 1 calc R
C3 C 0.8220(5) -0.2268(5) 0.3398(3) 0.0371(11) Uani 1 1 d .
H3 H 0.8137 -0.3055 0.3576 0.045 Uiso 1 1 calc R
C4 C 0.7784(5) -0.3256(4) 0.1630(3) 0.0309(9) Uani 1 1 d .
C5 C 0.6683(5) -0.4589(5) 0.1470(3) 0.0326(10) Uani 1 1 d .
H5 H 0.6227 -0.4819 0.1952 0.039 Uiso 1 1 calc R
C6 C 0.6262(5) -0.5581(4) 0.0591(3) 0.0313(10) Uani 1 1 d .
H6 H 0.5524 -0.6477 0.0478 0.038 Uiso 1 1 calc R
C7 C 0.6962(5) -0.5212(4) -0.0120(3) 0.0274(9) Uani 1 1 d .
C8 C 0.8097(5) -0.3886(4) 0.0054(3) 0.0276(9) Uani 1 1 d .
C9 C 0.8532(5) -0.2898(4) 0.0935(3) 0.0324(10) Uani 1 1 d .
H9 H 0.9304 -0.2018 0.1058 0.039 Uiso 1 1 calc R
C10 C 0.8710(5) -0.3719(4) -0.0814(3) 0.0322(10) Uani 1 1 d .
C11 C 0.8587(7) -0.2478(5) -0.1080(4) 0.0531(15) Uani 1 1 d .
H11A H 0.8985 -0.2405 -0.1630 0.080 Uiso 1 1 calc R
H11B H 0.9132 -0.1622 -0.0574 0.080 Uiso 1 1 calc R
H11C H 0.7568 -0.2628 -0.1203 0.080 Uiso 1 1 calc R
C12 C 1.0322(5) -0.3562(6) -0.0704(4) 0.0489(13) Uani 1 1 d .
H12A H 1.0670 -0.3458 -0.1265 0.073 Uiso 1 1 calc R
H12B H 1.0373 -0.4385 -0.0593 0.073 Uiso 1 1 calc R
H12C H 1.0929 -0.2745 -0.0185 0.073 Uiso 1 1 calc R
C13 C 0.7680(4) 0.4880(4) 0.8472(3) 0.0267(9) Uani 1 1 d .
C14 C 0.7657(4) 0.4457(4) 0.7519(3) 0.0288(9) Uani 1 1 d .
H14 H 0.8328 0.5031 0.7249 0.035 Uiso 1 1 calc R
C15 C 0.6586(5) 0.3136(5) 0.6987(3) 0.0300(9) Uani 1 1 d .
C16 C 0.5579(5) 0.2271(5) 0.7387(3) 0.0336(10) Uani 1 1 d .
H16 H 0.4867 0.1399 0.7014 0.040 Uiso 1 1 calc R
C17 C 0.5633(5) 0.2702(4) 0.8335(3) 0.0336(10) Uani 1 1 d .
H17 H 0.4972 0.2122 0.8608 0.040 Uiso 1 1 calc R
C18 C 0.6690(5) -0.5981(4) -0.1124(3) 0.0289(9) Uani 1 1 d .
C19 C 0.5318(5) 0.1961(5) 0.5294(3) 0.0353(10) Uani 1 1 d .
H19 H 0.4336 0.1679 0.5351 0.042 Uiso 1 1 calc R
C20 C 0.5828(5) 0.1751(5) 0.4491(3) 0.0347(10) Uani 1 1 d .
H20 H 0.5241 0.1295 0.3893 0.042 Uiso 1 1 calc R
C21 C 0.7741(5) 0.2870(5) 0.5607(3) 0.0332(10) Uani 1 1 d .
H21 H 0.8716 0.3338 0.5935 0.040 Uiso 1 1 calc R
C22 C 0.6658(5) 0.1684(4) 0.1888(3) 0.0284(9) Uani 1 1 d .
C23 C 0.5796(4) 0.0806(4) 0.0907(3) 0.0260(9) Uani 1 1 d .
C24 C 0.4418(5) 0.0760(4) 0.0604(3) 0.0292(9) Uani 1 1 d .
H24 H 0.4023 0.1272 0.1009 0.035 Uiso 1 1 calc R
C25 C 1.4387(4) 0.4267(5) 0.4061(3) 0.0305(9) Uani 1 1 d .
H25 H 1.3978 0.3776 0.3431 0.037 Uiso 1 1 calc R
C26 C 1.3464(4) 0.4311(4) 0.4700(3) 0.0263(9) Uani 1 1 d .
C27 C 1.4101(4) 0.5055(5) 0.5643(3) 0.0310(10) Uani 1 1 d .
H27 H 1.3498 0.5093 0.6076 0.037 Uiso 1 1 calc R
C28 C 0.6372(5) 0.0041(4) 0.0293(3) 0.0292(9) Uani 1 1 d .
H28 H 0.7297 0.0068 0.0488 0.035 Uiso 1 1 calc R
C29 C 1.1819(4) 0.3554(4) 0.4368(3) 0.0252(9) Uani 1 1 d .
N1 N 0.8502(4) -0.0086(4) 0.3447(2) 0.0294(8) Uani 1 1 d .
N2 N 0.8114(4) -0.2179(4) 0.2503(2) 0.0307(8) Uani 1 1 d .
N3 N 0.6551(4) 0.2677(4) 0.6009(2) 0.0296(8) Uani 1 1 d .
N4 N 0.7344(4) 0.2314(4) 0.4695(2) 0.0293(8) Uani 1 1 d .
O1 O 0.6299(4) 0.2611(4) 0.2334(2) 0.0441(8) Uani 1 1 d .
O2 O 0.7720(3) 0.1425(3) 0.2178(2) 0.0361(7) Uani 1 1 d .
O1W O 0.8964(3) 0.4407(3) 0.3482(2) 0.0333(7) Uani 1 1 d .
O3 O 1.0995(3) 0.3642(3) 0.4947(2) 0.0304(7) Uani 1 1 d .
O2W O 0.8552(8) 0.9661(8) 0.7939(5) 0.0529(18) Uiso 0.50 1 d P
O4 O 1.1303(3) 0.2850(3) 0.3519(2) 0.0315(7) Uani 1 1 d .
O3W O 0.7562(9) 1.0097(9) 0.7606(6) 0.066(2) Uiso 0.50 1 d P
O4W O 0.7922(9) 1.0383(9) 0.6720(6) 0.065(2) Uiso 0.50 1 d P
O5W O 0.7815(12) 0.9376(12) 0.6218(8) 0.098(3) Uiso 0.50 1 d P
Cd1 Cd 0.88592(3) 0.22381(3) 0.367944(19) 0.02373(11) Uani 1 1 d .

loop_
_atom_site_aniso_label
_atom_site_aniso_U_11
_atom_site_aniso_U_22
_atom_site_aniso_U_33
_atom_site_aniso_U_23
_atom_site_aniso_U_13
_atom_site_aniso_U_12
C1 0.038(2) 0.027(2) 0.021(2) 0.0071(17) 0.0063(18) 0.0113(19)
C2 0.032(2) 0.042(3) 0.021(2) 0.0114(19) 0.0056(17) 0.010(2)
C3 0.043(3) 0.035(3) 0.030(2) 0.016(2) 0.006(2) 0.009(2)
C4 0.039(2) 0.027(2) 0.027(2) 0.0078(18) 0.0086(19) 0.0142(19)
C5 0.037(2) 0.033(2) 0.030(2) 0.0117(19) 0.0129(19) 0.014(2)
C6 0.036(2) 0.025(2) 0.035(2) 0.0105(19) 0.0154(19) 0.0118(19)
C7 0.029(2) 0.025(2) 0.032(2) 0.0083(18) 0.0108(18) 0.0141(18)
C8 0.032(2) 0.024(2) 0.030(2) 0.0110(18) 0.0112(18) 0.0115(18)
C9 0.039(2) 0.023(2) 0.031(2) 0.0087(18) 0.0101(19) 0.0072(19)
C10 0.036(2) 0.027(2) 0.028(2) 0.0088(18) 0.0115(19) 0.0060(19)
C11 0.089(4) 0.032(3) 0.041(3) 0.015(2) 0.028(3) 0.021(3)
C12 0.032(3) 0.061(3) 0.038(3) 0.009(2) 0.012(2) 0.004(2)
C13 0.029(2) 0.026(2) 0.029(2) 0.0094(18) 0.0110(18) 0.0132(18)
C14 0.026(2) 0.031(2) 0.032(2) 0.0122(19) 0.0120(18) 0.0108(18)
C15 0.029(2) 0.036(2) 0.026(2) 0.0070(19) 0.0095(18) 0.0143(19)
C16 0.033(2) 0.031(2) 0.031(2) 0.0021(19) 0.0123(19) 0.0098(19)
C17 0.030(2) 0.026(2) 0.038(3) 0.0089(19) 0.0160(19) 0.0042(18)
C18 0.028(2) 0.028(2) 0.033(2) 0.0094(19) 0.0108(18) 0.0130(18)
C19 0.023(2) 0.040(3) 0.038(3) 0.007(2) 0.0057(18) 0.0105(19)
C20 0.029(2) 0.037(2) 0.030(2) 0.007(2) 0.0058(18) 0.0079(19)
C21 0.023(2) 0.044(3) 0.028(2) 0.007(2) 0.0072(17) 0.0123(19)
C22 0.028(2) 0.028(2) 0.022(2) 0.0068(17) -0.0011(17) 0.0060(18)
C23 0.026(2) 0.023(2) 0.023(2) 0.0069(17) 0.0005(16) 0.0055(17)
C24 0.029(2) 0.031(2) 0.026(2) 0.0074(18) 0.0026(17) 0.0113(18)
C25 0.027(2) 0.036(2) 0.025(2) 0.0098(18) 0.0007(17) 0.0102(19)
C26 0.0192(19) 0.031(2) 0.030(2) 0.0154(18) 0.0019(16) 0.0086(17)
C27 0.023(2) 0.039(2) 0.028(2) 0.0122(19) 0.0056(17) 0.0074(18)
C28 0.025(2) 0.032(2) 0.027(2) 0.0093(18) -0.0021(17) 0.0094(18)
C29 0.0189(19) 0.024(2) 0.033(2) 0.0130(18) 0.0012(17) 0.0069(16)
N1 0.0304(19) 0.0312(19) 0.0225(18) 0.0082(15) 0.0075(15) 0.0078(16)
N2 0.039(2) 0.0283(19) 0.0209(18) 0.0083(15) 0.0064(15) 0.0092(16)
N3 0.0257(18) 0.0326(19) 0.0268(19) 0.0053(15) 0.0079(15) 0.0100(15)
N4 0.0234(18) 0.0322(19) 0.0276(19) 0.0052(16) 0.0056(14) 0.0089(15)
O1 0.0418(19) 0.050(2) 0.0297(17) -0.0067(15) -0.0081(14) 0.0231(16)
O2 0.0409(18) 0.0380(18) 0.0248(15) 0.0008(13) -0.0111(13) 0.0209(15)
O1W 0.0322(16) 0.0294(16) 0.0330(17) 0.0079(13) 0.0005(13) 0.0097(13)
O3 0.0192(14) 0.0360(17) 0.0286(16) 0.0069(13) 0.0010(12) 0.0063(12)
O4 0.0202(14) 0.0393(17) 0.0267(16) 0.0063(13) 0.0005(12) 0.0068(13)
Cd1 0.01828(16) 0.02790(18) 0.01934(17) 0.00289(12) 0.00145(11) 0.00685(12)

loop_
_atom_type_symbol
_atom_type_description
_atom_type_scat_dispersion_real
_atom_type_scat_dispersion_imag
_atom_type_scat_source
C C 0.0033 0.0016 'International Tables Vol C Tables 4.2.6.8 and 6.1.1.4'
H H 0.0000 0.0000 'International Tables Vol C Tables 4.2.6.8 and 6.1.1.4'
N N 0.0061 0.0033 'International Tables Vol C Tables 4.2.6.8 and 6.1.1.4'
O O 0.0106 0.0060 'International Tables Vol C Tables 4.2.6.8 and 6.1.1.4'
Cd Cd -0.8075 1.2024 'International Tables Vol C Tables 4.2.6.8 and 6.1.1.4'

loop_
_geom_angle_atom_site_label_1
_geom_angle_atom_site_label_2
_geom_angle_atom_site_label_3
_geom_angle
_geom_angle_site_symmetry_1
_geom_angle_site_symmetry_3
N1 C1 N2 111.8(4) . .
N1 C1 H1 124.1 . .
N2 C1 H1 124.1 . .
C3 C2 N1 110.6(4) . .
C3 C2 H2 124.7 . .
N1 C2 H2 124.7 . .
C2 C3 N2 105.9(4) . .
C2 C3 H3 127.0 . .
N2 C3 H3 127.0 . .
C5 C4 C9 121.3(4) . .
C5 C4 N2 120.4(4) . .
C9 C4 N2 118.1(4) . .
C4 C5 C6 120.1(4) . .
C4 C5 H5 120.0 . .
C6 C5 H5 120.0 . .
C5 C6 C7 118.9(4) . .
C5 C6 H6 120.5 . .
C7 C6 H6 120.5 . .
C8 C7 C6 120.6(4) . .
C8 C7 C18 107.9(4) . .
C6 C7 C18 131.5(4) . .
C9 C8 C7 120.5(4) . .
C9 C8 C10 127.7(4) . .
C7 C8 C10 111.7(4) . .
C8 C9 C4 118.4(4) . .
C8 C9 H9 120.8 . .
C4 C9 H9 120.8 . .
C8 C10 C13 100.3(3) . 1_544
C8 C10 C11 111.9(4) . .
C13 C10 C11 111.4(4) 1_544 .
C8 C10 C12 112.0(4) . .
C13 C10 C12 110.9(4) 1_544 .
C11 C10 C12 110.1(4) . .
C10 C11 H11A 109.5 . .
C10 C11 H11B 109.5 . .
H11A C11 H11B 109.5 . .
C10 C11 H11C 109.5 . .
H11A C11 H11C 109.5 . .
H11B C11 H11C 109.5 . .
C10 C12 H12A 109.5 . .
C10 C12 H12B 109.5 . .
H12A C12 H12B 109.5 . .
C10 C12 H12C 109.5 . .
H12A C12 H12C 109.5 . .
H12B C12 H12C 109.5 . .
C18 C13 C14 121.4(4) 1_566 .
C18 C13 C10 111.8(4) 1_566 1_566
C14 C13 C10 126.8(4) . 1_566
C13 C14 C15 117.2(4) . .
C13 C14 H14 121.4 . .
C15 C14 H14 121.4 . .
C16 C15 C14 121.7(4) . .
C16 C15 N3 120.2(4) . .
C14 C15 N3 118.1(4) . .
C17 C16 C15 120.2(4) . .
C17 C16 H16 119.9 . .
C15 C16 H16 119.9 . .
C16 C17 C18 118.9(4) . 1_566
C16 C17 H17 120.5 . .
C18 C17 H17 120.5 1_566 .
C13 C18 C17 120.6(4) 1_544 1_544
C13 C18 C7 108.1(4) 1_544 .
C17 C18 C7 131.2(4) 1_544 .
C20 C19 N3 106.1(4) . .
C20 C19 H19 127.0 . .
N3 C19 H19 127.0 . .
C19 C20 N4 109.6(4) . .
C19 C20 H20 125.2 . .
N4 C20 H20 125.2 . .
N4 C21 N3 111.2(4) . .
N4 C21 H21 124.4 . .
N3 C21 H21 124.4 . .
O1 C22 O2 125.4(4) . .
O1 C22 C23 118.5(4) . .
O2 C22 C23 116.1(4) . .
C28 C23 C24 119.0(4) . .
C28 C23 C22 120.6(4) . .
C24 C23 C22 120.3(4) . .
C28 C24 C23 120.4(4) 2_655 .
C28 C24 H24 119.8 2_655 .
C23 C24 H24 119.8 . .
C27 C25 C26 120.4(4) 2_866 .
C27 C25 H25 119.8 2_866 .
C26 C25 H25 119.8 . .
C25 C26 C27 118.8(4) . .
C25 C26 C29 119.8(4) . .
C27 C26 C29 121.4(4) . .
C25 C27 C26 120.7(4) 2_866 .
C25 C27 H27 119.6 2_866 .
C26 C27 H27 119.6 . .
C24 C28 C23 120.5(4) 2_655 .
C24 C28 H28 119.7 2_655 .
C23 C28 H28 119.7 . .
O4 C29 O3 121.9(4) . .
O4 C29 C26 118.9(4) . .
O3 C29 C26 119.2(4) . .
O4 C29 Cd1 58.73(19) . .
O3 C29 Cd1 63.2(2) . .
C26 C29 Cd1 176.7(3) . .
C1 N1 C2 104.7(4) . .
C1 N1 Cd1 116.0(3) . .
C2 N1 Cd1 139.3(3) . .
C1 N2 C3 107.0(4) . .
C1 N2 C4 123.4(3) . .
C3 N2 C4 129.5(4) . .
C21 N3 C19 106.9(4) . .
C21 N3 C15 125.8(4) . .
C19 N3 C15 127.3(3) . .
C21 N4 C20 106.2(3) . .
C21 N4 Cd1 126.5(3) . .
C20 N4 Cd1 127.3(3) . .
C22 O2 Cd1 122.9(3) . .
C29 O3 Cd1 89.1(2) . .
C29 O4 Cd1 93.8(2) . .
O2W O3W O4W 107.7(7) . .
O5W O4W O3W 107.6(9) . .
O2 Cd1 N4 114.05(12) . .
O2 Cd1 N1 83.48(11) . .
N4 Cd1 N1 96.85(12) . .
O2 Cd1 O4 100.28(11) . .
N4 Cd1 O4 145.39(11) . .
N1 Cd1 O4 90.98(11) . .
O2 Cd1 O1W 81.34(10) . .
N4 Cd1 O1W 90.69(12) . .
N1 Cd1 O1W 164.75(11) . .
O4 Cd1 O1W 90.28(10) . .
O2 Cd1 O3 153.00(11) . .
N4 Cd1 O3 90.33(11) . .
N1 Cd1 O3 105.92(11) . .
O4 Cd1 O3 55.17(10) . .
O1W Cd1 O3 87.21(10) . .
O2 Cd1 C29 126.86(12) . .
N4 Cd1 C29 117.99(12) . .
N1 Cd1 C29 100.07(12) . .
O4 Cd1 C29 27.52(11) . .
O1W Cd1 C29 87.94(11) . .
O3 Cd1 C29 27.67(11) . .

loop_
_geom_bond_atom_site_label_1
_geom_bond_atom_site_label_2
_geom_bond_distance
_geom_bond_site_symmetry_2
C1 N1 1.325(5) .
C1 N2 1.343(5) .
C1 H1 0.9300 .
C2 C3 1.348(6) .
C2 N1 1.377(6) .
C2 H2 0.9300 .
C3 N2 1.376(5) .
C3 H3 0.9300 .
C4 C5 1.386(6) .
C4 C9 1.391(6) .
C4 N2 1.432(5) .
C5 C6 1.387(6) .
C5 H5 0.9300 .
C6 C7 1.392(6) .
C6 H6 0.9300 .
C7 C8 1.391(6) .
C7 C18 1.475(6) .
C8 C9 1.387(6) .
C8 C10 1.516(6) .
C9 H9 0.9300 .
C10 C13 1.521(6) 1_544
C10 C11 1.532(7) .
C10 C12 1.542(6) .
C11 H11A 0.9600 .
C11 H11B 0.9600 .
C11 H11C 0.9600 .
C12 H12A 0.9600 .
C12 H12B 0.9600 .
C12 H12C 0.9600 .
C13 C18 1.383(6) 1_566
C13 C14 1.389(6) .
C13 C10 1.521(6) 1_566
C14 C15 1.393(6) .
C14 H14 0.9300 .
C15 C16 1.392(6) .
C15 N3 1.426(5) .
C16 C17 1.376(6) .
C16 H16 0.9300 .
C17 C18 1.389(6) 1_566
C17 H17 0.9300 .
C18 C13 1.383(6) 1_544
C18 C17 1.389(6) 1_544
C19 C20 1.354(6) .
C19 N3 1.380(5) .
C19 H19 0.9300 .
C20 N4 1.373(5) .
C20 H20 0.9300 .
C21 N4 1.311(5) .
C21 N3 1.352(5) .
C21 H21 0.9300 .
C22 O1 1.243(5) .
C22 O2 1.261(5) .
C22 C23 1.511(5) .
C23 C28 1.388(6) .
C23 C24 1.388(6) .
C24 C28 1.382(6) 2_655
C24 H24 0.9300 .
C25 C27 1.377(6) 2_866
C25 C26 1.395(6) .
C25 H25 0.9300 .
C26 C27 1.397(6) .
C26 C29 1.501(5) .
C27 C25 1.377(6) 2_866
C27 H27 0.9300 .
C28 C24 1.382(6) 2_655
C28 H28 0.9300 .
C29 O4 1.258(5) .
C29 O3 1.262(5) .
C29 Cd1 2.717(4) .
N1 Cd1 2.318(4) .
N4 Cd1 2.253(3) .
O2 Cd1 2.233(3) .
O1W Cd1 2.393(3) .
O3 Cd1 2.426(3) .
O2W O3W 1.351(11) .
O4 Cd1 2.327(3) .
O3W O4W 1.491(11) .
O4W O5W 1.115(12) .

loop_
_geom_torsion_atom_site_label_1
_geom_torsion_atom_site_label_2
_geom_torsion_atom_site_label_3
_geom_torsion_atom_site_label_4
_geom_torsion
_geom_torsion_site_symmetry_1
_geom_torsion_site_symmetry_4
N1 C2 C3 N2 0.8(5) . .
C9 C4 C5 C6 -2.8(7) . .
N2 C4 C5 C6 173.1(4) . .
C4 C5 C6 C7 0.1(7) . .
C5 C6 C7 C8 1.9(6) . .
C5 C6 C7 C18 -174.9(4) . .
C6 C7 C8 C9 -1.3(6) . .
C18 C7 C8 C9 176.2(4) . .
C6 C7 C8 C10 179.4(4) . .
C18 C7 C8 C10 -3.1(5) . .
C7 C8 C9 C4 -1.4(7) . .
C10 C8 C9 C4 177.8(4) . .
C5 C4 C9 C8 3.5(7) . .
N2 C4 C9 C8 -172.6(4) . .
C9 C8 C10 C13 -175.7(4) . 1_544
C7 C8 C10 C13 3.6(5) . 1_544
C9 C8 C10 C11 -57.5(6) . .
C7 C8 C10 C11 121.8(4) . .
C9 C8 C10 C12 66.7(6) . .
C7 C8 C10 C12 -114.0(4) . .
C18 C13 C14 C15 0.7(6) 1_566 .
C10 C13 C14 C15 -178.2(4) 1_566 .
C13 C14 C15 C16 -0.1(6) . .
C13 C14 C15 N3 -179.5(4) . .
C14 C15 C16 C17 -0.8(7) . .
N3 C15 C16 C17 178.6(4) . .
C15 C16 C17 C18 1.0(7) . 1_566
C8 C7 C18 C13 1.2(5) . 1_544
C6 C7 C18 C13 178.3(4) . 1_544
C8 C7 C18 C17 -175.8(5) . 1_544
C6 C7 C18 C17 1.4(8) . 1_544
N3 C19 C20 N4 0.3(5) . .
O1 C22 C23 C28 162.4(4) . .
O2 C22 C23 C28 -16.0(6) . .
O1 C22 C23 C24 -17.2(6) . .
O2 C22 C23 C24 164.4(4) . .
C28 C23 C24 C28 0.3(7) . 2_655
C22 C23 C24 C28 179.9(4) . 2_655
C27 C25 C26 C27 0.1(7) 2_866 .
C27 C25 C26 C29 -179.4(4) 2_866 .
C25 C26 C27 C25 -0.1(7) . 2_866
C29 C26 C27 C25 179.4(4) . 2_866
C24 C23 C28 C24 -0.3(7) . 2_655
C22 C23 C28 C24 -179.9(4) . 2_655
C25 C26 C29 O4 2.4(6) . .
C27 C26 C29 O4 -177.0(4) . .
C25 C26 C29 O3 -177.6(4) . .
C27 C26 C29 O3 3.0(6) . .
C25 C26 C29 Cd1 -41(5) . .
C27 C26 C29 Cd1 139(5) . .
N2 C1 N1 C2 0.4(5) . .
N2 C1 N1 Cd1 179.0(3) . .
C3 C2 N1 C1 -0.8(5) . .
C3 C2 N1 Cd1 -178.9(3) . .
N1 C1 N2 C3 0.1(5) . .
N1 C1 N2 C4 176.4(4) . .
C2 C3 N2 C1 -0.6(5) . .
C2 C3 N2 C4 -176.5(4) . .
C5 C4 N2 C1 -133.5(5) . .
C9 C4 N2 C1 42.6(6) . .
C5 C4 N2 C3 41.8(7) . .
C9 C4 N2 C3 -142.1(5) . .
N4 C21 N3 C19 -0.8(5) . .
N4 C21 N3 C15 179.4(4) . .
C20 C19 N3 C21 0.3(5) . .
C20 C19 N3 C15 -179.9(4) . .
C16 C15 N3 C21 -139.4(5) . .
C14 C15 N3 C21 40.1(6) . .
C16 C15 N3 C19 40.8(7) . .
C14 C15 N3 C19 -139.8(4) . .
N3 C21 N4 C20 1.0(5) . .
N3 C21 N4 Cd1 -177.1(3) . .
C19 C20 N4 C21 -0.8(5) . .
C19 C20 N4 Cd1 177.3(3) . .
O1 C22 O2 Cd1 14.8(6) . .
C23 C22 O2 Cd1 -166.9(3) . .
O4 C29 O3 Cd1 -2.5(4) . .
C26 C29 O3 Cd1 177.4(3) . .
O3 C29 O4 Cd1 2.6(4) . .
C26 C29 O4 Cd1 -177.3(3) . .
O2W O3W O4W O5W 61.1(11) . .
C22 O2 Cd1 N4 36.4(4) . .
C22 O2 Cd1 N1 131.0(3) . .
C22 O2 Cd1 O4 -139.2(3) . .
C22 O2 Cd1 O1W -50.5(3) . .
C22 O2 Cd1 O3 -116.5(4) . .
C22 O2 Cd1 C29 -131.3(3) . .
C21 N4 Cd1 O2 -172.8(4) . .
C20 N4 Cd1 O2 9.5(4) . .
C21 N4 Cd1 N1 101.3(4) . .
C20 N4 Cd1 N1 -76.4(4) . .
C21 N4 Cd1 O4 -0.5(5) . .
C20 N4 Cd1 O4 -178.2(3) . .
C21 N4 Cd1 O1W -92.0(4) . .
C20 N4 Cd1 O1W 90.3(4) . .
C21 N4 Cd1 O3 -4.8(4) . .
C20 N4 Cd1 O3 177.5(4) . .
C21 N4 Cd1 C29 -4.0(4) . .
C20 N4 Cd1 C29 178.3(3) . .
C1 N1 Cd1 O2 21.5(3) . .
C2 N1 Cd1 O2 -160.5(4) . .
C1 N1 Cd1 N4 135.0(3) . .
C2 N1 Cd1 N4 -47.0(4) . .
C1 N1 Cd1 O4 -78.8(3) . .
C2 N1 Cd1 O4 99.3(4) . .
C1 N1 Cd1 O1W 15.9(6) . .
C2 N1 Cd1 O1W -166.1(4) . .
C1 N1 Cd1 O3 -132.7(3) . .
C2 N1 Cd1 O3 45.3(4) . .
C1 N1 Cd1 C29 -104.9(3) . .
C2 N1 Cd1 C29 73.1(4) . .
C29 O4 Cd1 O2 166.2(2) . .
C29 O4 Cd1 N4 -6.6(4) . .
C29 O4 Cd1 N1 -110.2(2) . .
C29 O4 Cd1 O1W 85.0(2) . .
C29 O4 Cd1 O3 -1.4(2) . .
C29 O3 Cd1 O2 -26.2(4) . .
C29 O3 Cd1 N4 178.4(2) . .
C29 O3 Cd1 N1 81.2(2) . .
C29 O3 Cd1 O4 1.4(2) . .
C29 O3 Cd1 O1W -90.9(2) . .
O4 C29 Cd1 O2 -17.0(3) . .
O3 C29 Cd1 O2 165.5(2) . .
C26 C29 Cd1 O2 28(5) . .
O4 C29 Cd1 N4 175.7(2) . .
O3 C29 Cd1 N4 -1.8(3) . .
C26 C29 Cd1 N4 -139(5) . .
O4 C29 Cd1 N1 72.4(2) . .
O3 C29 Cd1 N1 -105.1(2) . .
C26 C29 Cd1 N1 117(5) . .
O3 C29 Cd1 O4 -177.5(4) . .
C26 C29 Cd1 O4 45(5) . .
O4 C29 Cd1 O1W -94.6(2) . .
O3 C29 Cd1 O1W 87.9(2) . .
C26 C29 Cd1 O1W -50(5) . .
O4 C29 Cd1 O3 177.5(4) . .
C26 C29 Cd1 O3 -138(5) . .
